data_4342322
loop_
_publ_author_name
'Maity, Suvendu'
'Kundu, Suman'
'Weyherm\"uller, Thomas'
'Ghosh, Prasanta'

_publ_section_title
;
 Tris(2,2'-azobispyridine) Complexes of Copper(II): X-ray Structures,
 Reactivities, and the Radical Nonradical Bis(ligand) Analogues.
;
_journal_issue 4
_journal_name_full 'Inorganic chemistry'
_journal_page_first 1300
_journal_page_last 1313
_journal_paper_doi 10.1021/ic502750u
_journal_volume 54
_journal_year 2015
_chemical_compound_source 'dichloromethane, hexane'
_chemical_formula_moiety 'C20 H16 Cu F6 N8 P'
_chemical_formula_sum 'C20 H16 Cu F6 N8 P'
_chemical_formula_weight 576.92
_chemical_name_systematic
; 
 ? 
;
_space_group_IT_number 2
_symmetry_cell_setting triclinic
_symmetry_Int_Tables_number 2
_symmetry_space_group_name_Hall '-P 1'
_symmetry_space_group_name_H-M 'P -1'
_atom_sites_solution_hydrogens geom
_atom_sites_solution_primary direct
_atom_sites_solution_secondary difmap
_audit_block_code FNG-PG-507-91
_audit_creation_date 2012-11-05
_audit_creation_method SHELXL-97
_cell_angle_alpha 100.635(4)
_cell_angle_beta 92.653(4)
_cell_angle_gamma 100.530(4)
_cell_formula_units_Z 2
_cell_length_a 7.3353(3)
_cell_length_b 12.3442(6)
_cell_length_c 12.7166(9)
_cell_measurement_reflns_used 17544
_cell_measurement_temperature 100(2)
_cell_measurement_theta_max 33.0971
_cell_measurement_theta_min 2.8369
_cell_volume 1108.81(11)
_computing_cell_refinement 'DENZO (Bruker AXS, 2006)'
_computing_data_collection 'DATCOL (Bruker AXS, 2006)'
_computing_data_reduction 'DENZO (Bruker AXS, 2006)'
_computing_structure_refinement 'SHELXL-97 (Sheldrick, 1997)'
_computing_structure_solution 'SHELXS-97 (Sheldrick, 1990)'
_diffrn_ambient_temperature 100(2)
_diffrn_detector_area_resol_mean 18.02
_diffrn_measured_fraction_theta_full 0.978
_diffrn_measured_fraction_theta_max 0.978
_diffrn_measurement_device_type 'Bruker AXS Enraf-Nonius KappaCCD'
_diffrn_measurement_method 'CCD \f- and \w-scans'
_diffrn_radiation_monochromator graphite
_diffrn_radiation_source '0.2 x 2mm^2^ focus rotating anode'
_diffrn_radiation_type MoK\a
_diffrn_radiation_wavelength 0.71073
_diffrn_reflns_av_R_equivalents 0.0260
_diffrn_reflns_av_sigmaI/netI 0.0397
_diffrn_reflns_limit_h_max 11
_diffrn_reflns_limit_h_min -5
_diffrn_reflns_limit_k_max 18
_diffrn_reflns_limit_k_min -18
_diffrn_reflns_limit_l_max 19
_diffrn_reflns_limit_l_min -19
_diffrn_reflns_number 16617
_diffrn_reflns_theta_full 33.08
_diffrn_reflns_theta_max 33.08
_diffrn_reflns_theta_min 2.83
_exptl_absorpt_coefficient_mu 1.136
_exptl_absorpt_correction_T_max 0.90673
_exptl_absorpt_correction_T_min 0.82716
_exptl_absorpt_correction_type gaussian
_exptl_absorpt_process_details 'SADABS (Bruker AXS, 2008)'
_exptl_crystal_colour black
_exptl_crystal_density_diffrn 1.728
_exptl_crystal_density_method 'not measured'
_exptl_crystal_description prism
_exptl_crystal_F_000 580
_exptl_crystal_size_max 0.22
_exptl_crystal_size_mid 0.19
_exptl_crystal_size_min 0.10
_refine_diff_density_max 0.617
_refine_diff_density_min -1.101
_refine_diff_density_rms 0.089
_refine_ls_extinction_method none
_refine_ls_goodness_of_fit_ref 1.048
_refine_ls_hydrogen_treatment constr
_refine_ls_matrix_type full
_refine_ls_number_parameters 325
_refine_ls_number_reflns 8234
_refine_ls_number_restraints 0
_refine_ls_restrained_S_all 1.048
_refine_ls_R_factor_all 0.0486
_refine_ls_R_factor_gt 0.0370
_refine_ls_shift/su_max 0.000
_refine_ls_shift/su_mean 0.000
_refine_ls_structure_factor_coef Fsqd
_refine_ls_weighting_details 'calc w=1/[\s^2^(Fo^2^)+(0.0482P)^2^+0.5836P] where P=(Fo^2^+2Fc^2^)/3'
_refine_ls_weighting_scheme calc
_refine_ls_wR_factor_gt 0.0923
_refine_ls_wR_factor_ref 0.0997
_reflns_number_gt 6914
_reflns_number_total 8234
_reflns_threshold_expression >2sigma(I)
_cod_data_source_file ic502750u_si_002.cif
_cod_data_source_block 3[PF6]
_cod_depositor_comments
;
The following automatic conversions were performed:

'_symmetry_cell_setting' value 'Triclinic' changed to 'triclinic'
according to
/usr/data/users/saulius/crontab/automatic-downloads/rss-feeds/ACS/lib/dictionaries/cif_core.dic
dictionary named 'cif_core.dic' version 2.4.2 from 2011-04-26.

'_exptl_absorpt_correction_type' value 'Gaussian' changed to
'gaussian' according to
/usr/data/users/saulius/crontab/automatic-downloads/rss-feeds/ACS/lib/dictionaries/cif_core.dic
dictionary named 'cif_core.dic' version 2.4.2 from 2011-04-26.

Automatic conversion script
Id: cif_fix_values 3008 2015-01-20 13:52:24Z robertas 

 Adding full bibliography for 4342320--4342322.cif.
;
_cod_database_code 4342322

loop_
_symmetry_equiv_pos_as_xyz
'x, y, z'
'-x, -y, -z'

loop_
_atom_site_label
_atom_site_type_symbol
_atom_site_fract_x
_atom_site_fract_y
_atom_site_fract_z
_atom_site_U_iso_or_equiv
_atom_site_adp_type
_atom_site_occupancy
_atom_site_symmetry_multiplicity
_atom_site_calc_flag
_atom_site_refinement_flags
Cu1 Cu 0.17043(3) 0.123008(15) 0.207481(14) 0.01435(5) Uani 1 1 d .
N1 N 0.28774(18) 0.15106(10) 0.07219(9) 0.0141(2) Uani 1 1 d .
C2 C 0.3650(2) 0.24700(12) 0.04255(12) 0.0176(3) Uani 1 1 d .
H2 H 0.3646 0.3164 0.0895 0.021 Uiso 1 1 calc R
C3 C 0.4454(2) 0.24861(13) -0.05426(12) 0.0187(3) Uani 1 1 d .
H3 H 0.4996 0.3179 -0.0727 0.022 Uiso 1 1 calc R
C4 C 0.4452(2) 0.14739(13) -0.12360(12) 0.0178(3) Uani 1 1 d .
H4 H 0.5009 0.1465 -0.1896 0.021 Uiso 1 1 calc R
C5 C 0.3623(2) 0.04759(13) -0.09506(11) 0.0156(3) Uani 1 1 d .
H5 H 0.3584 -0.0227 -0.1414 0.019 Uiso 1 1 calc R
C6 C 0.2852(2) 0.05345(12) 0.00331(11) 0.0130(2) Uani 1 1 d .
N7 N 0.20273(17) -0.04778(10) 0.03319(10) 0.0137(2) Uani 1 1 d .
N8 N 0.13716(17) -0.03111(10) 0.12480(10) 0.0131(2) Uani 1 1 d .
C9 C 0.0561(2) -0.13085(12) 0.16103(12) 0.0152(2) Uani 1 1 d .
C10 C 0.0463(2) -0.23856(13) 0.10153(14) 0.0220(3) Uani 1 1 d .
H10 H 0.0941 -0.2499 0.0330 0.026 Uiso 1 1 calc R
C11 C -0.0352(3) -0.32879(14) 0.14502(16) 0.0269(3) Uani 1 1 d .
H11 H -0.0448 -0.4036 0.1067 0.032 Uiso 1 1 calc R
C12 C -0.1024(2) -0.30803(15) 0.24542(16) 0.0255(3) Uani 1 1 d .
H12 H -0.1586 -0.3682 0.2774 0.031 Uiso 1 1 calc R
C13 C -0.0859(2) -0.19774(15) 0.29800(14) 0.0226(3) Uani 1 1 d .
H13 H -0.1326 -0.1842 0.3667 0.027 Uiso 1 1 calc R
N14 N -0.00782(18) -0.10863(12) 0.25771(11) 0.0179(2) Uani 1 1 d .
N21 N -0.00530(18) 0.22160(11) 0.26501(10) 0.0153(2) Uani 1 1 d .
C22 C -0.1452(2) 0.25530(13) 0.21681(13) 0.0185(3) Uani 1 1 d .
H22 H -0.1785 0.2259 0.1426 0.022 Uiso 1 1 calc R
C23 C -0.2440(2) 0.33153(14) 0.27066(14) 0.0216(3) Uani 1 1 d .
H23 H -0.3410 0.3544 0.2333 0.026 Uiso 1 1 calc R
C24 C -0.1989(2) 0.37390(13) 0.37980(14) 0.0211(3) Uani 1 1 d .
H24 H -0.2663 0.4246 0.4186 0.025 Uiso 1 1 calc R
C25 C -0.0531(2) 0.34043(13) 0.43075(12) 0.0182(3) Uani 1 1 d .
H25 H -0.0181 0.3680 0.5051 0.022 Uiso 1 1 calc R
C26 C 0.0402(2) 0.26561(12) 0.37014(11) 0.0147(2) Uani 1 1 d .
N27 N 0.19108(18) 0.23499(10) 0.42208(10) 0.0152(2) Uani 1 1 d .
N28 N 0.27798(18) 0.17542(10) 0.35722(10) 0.0137(2) Uani 1 1 d .
C29 C 0.4379(2) 0.14628(11) 0.40561(11) 0.0137(2) Uani 1 1 d .
C30 C 0.5006(2) 0.18675(12) 0.51313(12) 0.0162(3) Uani 1 1 d .
H30 H 0.4394 0.2365 0.5584 0.019 Uiso 1 1 calc R
C31 C 0.6555(2) 0.15192(13) 0.55191(12) 0.0184(3) Uani 1 1 d .
H31 H 0.7018 0.1764 0.6251 0.022 Uiso 1 1 calc R
C32 C 0.7418(2) 0.08066(13) 0.48202(12) 0.0183(3) Uani 1 1 d .
H32 H 0.8472 0.0548 0.5067 0.022 Uiso 1 1 calc R
C33 C 0.6708(2) 0.04799(13) 0.37520(12) 0.0185(3) Uani 1 1 d .
H33 H 0.7327 0.0010 0.3274 0.022 Uiso 1 1 calc R
N34 N 0.51984(19) 0.07918(11) 0.33601(10) 0.0167(2) Uani 1 1 d .
P40 P 0.36239(6) 0.52873(3) 0.26617(3) 0.01651(8) Uani 1 1 d .
F41 F 0.19275(17) 0.48641(10) 0.17541(10) 0.0338(3) Uani 1 1 d .
F42 F 0.22073(17) 0.54970(10) 0.35590(10) 0.0317(3) Uani 1 1 d .
F43 F 0.37682(16) 0.65563(8) 0.24910(8) 0.0253(2) Uani 1 1 d .
F44 F 0.50585(15) 0.50832(8) 0.17564(8) 0.0251(2) Uani 1 1 d .
F45 F 0.35025(15) 0.40169(8) 0.28264(9) 0.0243(2) Uani 1 1 d .
F46 F 0.53427(16) 0.56962(9) 0.35599(9) 0.0272(2) Uani 1 1 d .

loop_
_atom_site_aniso_label
_atom_site_aniso_U_11
_atom_site_aniso_U_22
_atom_site_aniso_U_33
_atom_site_aniso_U_23
_atom_site_aniso_U_13
_atom_site_aniso_U_12
Cu1 0.01722(10) 0.01432(8) 0.01114(8) -0.00036(6) 0.00349(6) 0.00443(6)
N1 0.0160(6) 0.0140(5) 0.0119(5) 0.0006(4) 0.0019(4) 0.0036(4)
C2 0.0214(7) 0.0148(6) 0.0154(6) 0.0013(5) 0.0025(5) 0.0019(5)
C3 0.0195(7) 0.0192(6) 0.0165(6) 0.0040(5) 0.0025(5) 0.0008(5)
C4 0.0155(7) 0.0235(7) 0.0144(6) 0.0035(5) 0.0031(5) 0.0037(5)
C5 0.0147(6) 0.0192(6) 0.0126(5) -0.0002(5) 0.0019(5) 0.0055(5)
C6 0.0120(6) 0.0145(6) 0.0124(5) 0.0010(4) 0.0008(4) 0.0039(5)
N7 0.0135(5) 0.0144(5) 0.0131(5) 0.0010(4) 0.0010(4) 0.0038(4)
N8 0.0110(5) 0.0139(5) 0.0141(5) 0.0012(4) 0.0015(4) 0.0030(4)
C9 0.0122(6) 0.0167(6) 0.0176(6) 0.0050(5) 0.0011(5) 0.0039(5)
C10 0.0224(8) 0.0161(6) 0.0278(8) 0.0027(6) 0.0054(6) 0.0050(6)
C11 0.0253(9) 0.0167(7) 0.0391(10) 0.0075(6) 0.0023(7) 0.0035(6)
C12 0.0158(7) 0.0267(8) 0.0363(9) 0.0169(7) -0.0011(6) 0.0001(6)
C13 0.0146(7) 0.0305(8) 0.0247(7) 0.0127(6) 0.0021(6) 0.0018(6)
N14 0.0142(6) 0.0224(6) 0.0177(5) 0.0062(5) 0.0023(4) 0.0029(5)
N21 0.0150(6) 0.0156(5) 0.0147(5) 0.0012(4) 0.0038(4) 0.0029(4)
C22 0.0172(7) 0.0196(6) 0.0187(6) 0.0018(5) 0.0026(5) 0.0049(5)
C23 0.0183(7) 0.0212(7) 0.0261(7) 0.0029(6) 0.0026(6) 0.0076(6)
C24 0.0201(8) 0.0188(7) 0.0251(7) 0.0018(6) 0.0074(6) 0.0070(6)
C25 0.0198(7) 0.0173(6) 0.0175(6) 0.0003(5) 0.0062(5) 0.0052(5)
C26 0.0152(6) 0.0145(6) 0.0143(6) 0.0016(4) 0.0054(5) 0.0029(5)
N27 0.0169(6) 0.0151(5) 0.0139(5) 0.0019(4) 0.0045(4) 0.0044(4)
N28 0.0160(6) 0.0125(5) 0.0126(5) 0.0017(4) 0.0030(4) 0.0031(4)
C29 0.0153(6) 0.0125(5) 0.0132(5) 0.0023(4) 0.0028(5) 0.0021(5)
C30 0.0159(7) 0.0172(6) 0.0142(6) 0.0000(5) 0.0029(5) 0.0024(5)
C31 0.0179(7) 0.0204(7) 0.0151(6) 0.0007(5) 0.0007(5) 0.0020(5)
C32 0.0167(7) 0.0182(6) 0.0192(6) 0.0019(5) 0.0015(5) 0.0033(5)
C33 0.0201(7) 0.0170(6) 0.0185(6) 0.0005(5) 0.0041(5) 0.0066(5)
N34 0.0203(6) 0.0163(5) 0.0141(5) 0.0010(4) 0.0040(4) 0.0065(5)
P40 0.01788(19) 0.01369(16) 0.01774(17) 0.00115(13) 0.00571(14) 0.00336(13)
F41 0.0286(6) 0.0293(6) 0.0389(6) -0.0037(5) -0.0102(5) 0.0076(5)
F42 0.0345(6) 0.0278(5) 0.0365(6) 0.0056(5) 0.0232(5) 0.0112(5)
F43 0.0375(6) 0.0160(4) 0.0242(5) 0.0041(4) 0.0077(4) 0.0083(4)
F44 0.0303(6) 0.0203(5) 0.0249(5) 0.0020(4) 0.0153(4) 0.0046(4)
F45 0.0281(5) 0.0152(4) 0.0309(5) 0.0057(4) 0.0114(4) 0.0041(4)
F46 0.0290(6) 0.0238(5) 0.0256(5) -0.0020(4) -0.0047(4) 0.0052(4)

loop_
_atom_type_symbol
_atom_type_description
_atom_type_scat_dispersion_real
_atom_type_scat_dispersion_imag
_atom_type_scat_source
C C 0.0033 0.0016 'International Tables Vol C Tables 4.2.6.8 and 6.1.1.4'
H H 0.0000 0.0000 'International Tables Vol C Tables 4.2.6.8 and 6.1.1.4'
N N 0.0061 0.0033 'International Tables Vol C Tables 4.2.6.8 and 6.1.1.4'
F F 0.0171 0.0103 'International Tables Vol C Tables 4.2.6.8 and 6.1.1.4'
P P 0.1023 0.0942 'International Tables Vol C Tables 4.2.6.8 and 6.1.1.4'
Cu Cu 0.3201 1.2651 'International Tables Vol C Tables 4.2.6.8 and 6.1.1.4'

loop_
_exptl_crystal_face_index_h
_exptl_crystal_face_index_k
_exptl_crystal_face_index_l
_exptl_crystal_face_perp_dist
0.00 -1.00 0.00 0.0500
0.00 1.00 0.00 0.0500
0.00 0.00 -1.00 0.1100
-1.00 0.00 1.00 0.1100
1.00 0.00 0.00 0.1000
-1.00 0.00 0.00 0.0900
-1.00 0.00 -1.00 0.0800
1.00 0.00 -1.00 0.1000
1.00 0.00 3.00 0.0650
1.00 -3.00 -1.00 0.0700
-1.00 -3.00 1.00 0.0650

loop_
_geom_angle_atom_site_label_1
_geom_angle_atom_site_label_2
_geom_angle_atom_site_label_3
_geom_angle
N8 Cu1 N28 125.89(5)
N8 Cu1 N21 133.90(5)
N28 Cu1 N21 79.60(5)
N8 Cu1 N1 79.22(5)
N28 Cu1 N1 128.11(5)
N21 Cu1 N1 117.23(5)
C2 N1 C6 117.90(12)
C2 N1 Cu1 131.18(10)
C6 N1 Cu1 110.92(9)
N1 C2 C3 122.52(14)
C4 C3 C2 119.02(14)
C5 C4 C3 119.12(14)
C4 C5 C6 118.19(13)
N1 C6 C5 123.22(13)
N1 C6 N7 118.36(12)
C5 C6 N7 118.41(12)
N8 N7 C6 112.33(12)
N7 N8 C9 115.01(12)
N7 N8 Cu1 119.09(10)
C9 N8 Cu1 125.73(10)
N14 C9 C10 124.21(14)
N14 C9 N8 112.51(13)
C10 C9 N8 123.29(14)
C11 C10 C9 118.08(16)
C10 C11 C12 118.87(17)
C13 C12 C11 118.53(15)
N14 C13 C12 123.88(16)
C9 N14 C13 116.43(14)
C22 N21 C26 117.28(13)
C22 N21 Cu1 131.77(10)
C26 N21 Cu1 110.77(10)
N21 C22 C23 122.91(15)
C24 C23 C22 119.19(15)
C25 C24 C23 118.57(14)
C24 C25 C26 118.31(14)
N21 C26 C25 123.71(14)
N21 C26 N27 118.60(13)
C25 C26 N27 117.69(13)
N28 N27 C26 112.49(12)
N27 N28 C29 114.58(12)
N27 N28 Cu1 118.07(10)
C29 N28 Cu1 127.12(9)
N34 C29 C30 124.73(14)
N34 C29 N28 112.76(12)
C30 C29 N28 122.49(13)
C31 C30 C29 117.63(14)
C30 C31 C32 118.97(14)
C31 C32 C33 118.65(15)
N34 C33 C32 123.56(14)
C29 N34 C33 116.41(13)
F42 P40 F41 90.54(7)
F42 P40 F46 90.28(7)
F41 P40 F46 179.01(7)
F42 P40 F43 89.89(6)
F41 P40 F43 90.61(6)
F46 P40 F43 89.94(6)
F42 P40 F45 90.74(6)
F41 P40 F45 89.63(6)
F46 P40 F45 89.81(6)
F43 P40 F45 179.32(6)
F42 P40 F44 179.68(6)
F41 P40 F44 89.57(7)
F46 P40 F44 89.61(6)
F43 P40 F44 89.80(6)
F45 P40 F44 89.57(6)

loop_
_geom_bond_atom_site_label_1
_geom_bond_atom_site_label_2
_geom_bond_distance
Cu1 N8 1.9628(12)
Cu1 N28 1.9714(12)
Cu1 N21 2.0025(13)
Cu1 N1 2.0170(12)
N1 C2 1.3436(19)
N1 C6 1.3492(18)
C2 C3 1.391(2)
C3 C4 1.390(2)
C4 C5 1.389(2)
C5 C6 1.3918(19)
C6 N7 1.4115(18)
N7 N8 1.2769(17)
N8 C9 1.4314(19)
C9 N14 1.3353(19)
C9 C10 1.391(2)
C10 C11 1.385(2)
C11 C12 1.387(3)
C12 C13 1.383(3)
C13 N14 1.344(2)
N21 C22 1.340(2)
N21 C26 1.3484(19)
C22 C23 1.391(2)
C23 C24 1.391(2)
C24 C25 1.389(2)
C25 C26 1.390(2)
C26 N27 1.407(2)
N27 N28 1.2741(17)
N28 C29 1.4327(19)
C29 N34 1.3386(18)
C29 C30 1.392(2)
C30 C31 1.387(2)
C31 C32 1.390(2)
C32 C33 1.391(2)
C33 N34 1.341(2)
P40 F42 1.5962(11)
P40 F41 1.6001(12)
P40 F46 1.6033(12)
P40 F43 1.6059(11)
P40 F45 1.6072(11)
P40 F44 1.6118(10)
